data_1007263
loop_
_publ_author_name
'Durif, A'
'Averbuch-Pouchot, M T'
'Guitel, J C'

_publ_section_title
;
Crystal structure of a beryllium-potassium polyphosphate: Be K (P O3)3
;
_journal_coden_ASTM ZEKGAX
_journal_name_full
;
Zeitschrift fuer Kristallographie, Kristallgeometrie, Kristallphysik,
Kristallchemie (-144,1977)
;
_journal_page_first 139
_journal_page_last 142
_journal_volume 177
_journal_year 1986
_chemical_formula_structural 'Be K (P O3)3'
_chemical_formula_sum 'Be K O9 P3'
_chemical_name_systematic 'Beryllium potassium tris(phosphate(V))'
_space_group_IT_number 19
_symmetry_cell_setting orthorhombic
_symmetry_Int_Tables_number 19
_symmetry_space_group_name_Hall 'P 2ac 2ab'
_symmetry_space_group_name_H-M 'P 21 21 21'
_cell_angle_alpha 90
_cell_angle_beta 90
_cell_angle_gamma 90
_cell_formula_units_Z 4
_cell_length_a 7.855(1)
_cell_length_b 8.610(2)
_cell_length_c 11.399(4)
_cell_volume 770.9
_refine_ls_R_factor_all 0.023
_cod_database_code 1007263

loop_
_symmetry_equiv_pos_as_xyz
x,y,z
1/2-x,-y,1/2+z
1/2+x,1/2-y,-z
-x,1/2+y,1/2-z

loop_
_atom_site_label
_atom_site_type_symbol
_atom_site_symmetry_multiplicity
_atom_site_Wyckoff_symbol
_atom_site_fract_x
_atom_site_fract_y
_atom_site_fract_z
_atom_site_occupancy
_atom_site_attached_hydrogens
_atom_site_calc_flag
K1 K1+ 4 a 0.0016(1) 0.29692(9) 0.93145(6) 1. 0 d
P1 P5+ 4 a 0.30789(8) 0.29425(8) 0.38233(6) 1. 0 d
P2 P5+ 4 a -0.18107(8) 0.49642(8) 0.20236(6) 1. 0 d
P3 P5+ 4 a 0.19002(8) 0.50367(8) 0.20129(6) 1. 0 d
Be1 Be2+ 4 a 0.6792(4) 0.2921(4) 0.3718(3) 1. 0 d
O1 O2- 4 a 0.7606(3) 0.7539(3) 0.0018(3) 1. 0 d
O2 O2- 4 a -0.0152(3) 0.1449(2) 0.6269(3) 1. 0 d
O3 O2- 4 a 0.2041(3) 0.8490(2) 0.7963(2) 1. 0 d
O4 O2- 4 a 0.7059(3) 0.5691(2) 0.8237(2) 1. 0 d
O5 O2- 4 a 0.7151(3) 0.5997(3) 0.6000(2) 1. 0 d
O6 O2- 4 a 0.4967(3) 0.4242(2) 0.6999(2) 1. 0 d
O7 O2- 4 a 0.6914(3) 0.1391(2) 0.2883(2) 1. 0 d
O8 O2- 4 a 0.2826(3) 0.6109(3) 0.6080(2) 1. 0 d
O9 O2- 4 a 0.1863(3) 0.4211(2) 0.3281(2) 1. 0 d

loop_
_atom_type_symbol
_atom_type_oxidation_number
K1+ 1.000
P5+ 5.000
Be2+ 2.000
O2- -2.000
